data_4076273
loop_
_publ_author_name
'Ison, Elon A.'
'Abboud, Khalil A.'
'Ghiviriga, Ion'
'Boncella, James M.'

_publ_section_title
;
 Alkylaluminum-Induced Diamide Transfer from Group 6 Imido Diamido
 Complexes
;
_journal_issue 5
_journal_name_full Organometallics
_journal_page_first 929
_journal_paper_doi 10.1021/om034322y
_journal_volume 23
_journal_year 2004
_chemical_formula_sum 'C35 H46 Al Mo N3 Si2'
_chemical_formula_weight 687.85
_chemical_name_systematic
; 
 ? 
;
_space_group_IT_number 14
_symmetry_cell_setting monoclinic
_symmetry_space_group_name_Hall '-P 2yn'
_symmetry_space_group_name_H-M 'P 1 21/n 1'
_atom_sites_solution_hydrogens geom
_atom_sites_solution_primary direct
_atom_sites_solution_secondary difmap
_audit_creation_method SHELXL-97
_cell_angle_alpha 90.00
_cell_angle_beta 107.361(2)
_cell_angle_gamma 90.00
_cell_formula_units_Z 4
_cell_length_a 14.1426(8)
_cell_length_b 11.3076(7)
_cell_length_c 23.6743(16)
_cell_measurement_reflns_used 121
_cell_measurement_temperature 173(2)
_cell_measurement_theta_max 28.0
_cell_measurement_theta_min 2.0
_cell_volume 3613.5(4)
_computing_cell_refinement 'Bruker SMART & SAINT (Bruker 1998)'
_computing_data_collection 'Bruker SMART (Bruker 1998)'
_computing_data_reduction 'Bruker SHELXTL (Bruker 2000)'
_computing_molecular_graphics 'Bruker SHELXTL'
_computing_publication_material 'Bruker SHELXTL'
_computing_structure_refinement 'Bruker SHELXTL'
_computing_structure_solution 'Bruker SHELXTL'
_diffrn_ambient_temperature 173(2)
_diffrn_measured_fraction_theta_full 0.992
_diffrn_measured_fraction_theta_max 0.992
_diffrn_measurement_device_type 'SMART CCD area detector'
_diffrn_measurement_method '\w scans'
_diffrn_radiation_monochromator graphite
_diffrn_radiation_source 'normal-focus sealed tube'
_diffrn_radiation_type MoK\a
_diffrn_radiation_wavelength 0.71073
_diffrn_reflns_av_R_equivalents 0.0645
_diffrn_reflns_av_sigmaI/netI 0.0596
_diffrn_reflns_limit_h_max 18
_diffrn_reflns_limit_h_min -18
_diffrn_reflns_limit_k_max 14
_diffrn_reflns_limit_k_min -14
_diffrn_reflns_limit_l_max 30
_diffrn_reflns_limit_l_min -30
_diffrn_reflns_number 31376
_diffrn_reflns_theta_full 27.50
_diffrn_reflns_theta_max 27.50
_diffrn_reflns_theta_min 1.80
_diffrn_standards_decay_% none
_diffrn_standards_number 0
_exptl_absorpt_coefficient_mu 0.480
_exptl_absorpt_correction_T_max 0.9761
_exptl_absorpt_correction_T_min 0.9082
_exptl_absorpt_correction_type integration
_exptl_absorpt_process_details 'based on measured indexed crystal faces, SHELXTL (Bruker 1998)'
_exptl_crystal_colour yellow
_exptl_crystal_density_diffrn 1.264
_exptl_crystal_density_meas 0
_exptl_crystal_density_method 'not measured'
_exptl_crystal_description needles
_exptl_crystal_F_000 1440
_exptl_crystal_size_max 0.23
_exptl_crystal_size_mid 0.15
_exptl_crystal_size_min 0.05
_refine_diff_density_max 1.007
_refine_diff_density_min -0.692
_refine_diff_density_rms 0.072
_refine_ls_extinction_method none
_refine_ls_goodness_of_fit_ref 1.002
_refine_ls_hydrogen_treatment constr
_refine_ls_matrix_type full
_refine_ls_number_parameters 404
_refine_ls_number_reflns 8249
_refine_ls_number_restraints 0
_refine_ls_restrained_S_all 1.002
_refine_ls_R_factor_all 0.0644
_refine_ls_R_factor_gt 0.0368
_refine_ls_shift/su_max 0.001
_refine_ls_shift/su_mean 0.000
_refine_ls_structure_factor_coef Fsqd
_refine_ls_weighting_details 'calc w=1/[\s^2^(Fo^2^)+(0.0509P)^2^] where P=(Fo^2^+2Fc^2^)/3'
_refine_ls_weighting_scheme calc
_refine_ls_wR_factor_gt 0.0884
_refine_ls_wR_factor_ref 0.0988
_reflns_number_gt 5840
_reflns_number_total 8249
_reflns_threshold_expression >2\s(I)
_cod_data_source_file om034322ysi20031125_100905.cif
_cod_data_source_block ei10
_cod_depositor_comments
;
The following automatic conversions were performed:

'_symmetry_cell_setting' value 'Monoclinic' changed to 'monoclinic'
according to /home/saulius/struct/CIF-dictionaries/cif_core.dic
dictionary named 'cif_core.dic' version 2.4.1 from 2010-06-29.

Automatic conversion script
Id: cif_fix_values 1715 2011-07-08 13:25:40Z adriana 
;
_cod_original_sg_symbol_H-M P2(1)/n
_cod_database_code 4076273

loop_
_symmetry_equiv_pos_as_xyz
'x, y, z'
'-x+1/2, y+1/2, -z+1/2'
'-x, -y, -z'
'x-1/2, -y-1/2, z-1/2'

loop_
_atom_site_label
_atom_site_type_symbol
_atom_site_fract_x
_atom_site_fract_y
_atom_site_fract_z
_atom_site_U_iso_or_equiv
_atom_site_adp_type
_atom_site_occupancy
_atom_site_symmetry_multiplicity
_atom_site_calc_flag
_atom_site_refinement_flags
Mo1 Mo 0.328890(17) 0.397835(19) 0.210249(10) 0.02353(7) Uani 1 1 d .
Si1 Si 0.64501(7) 0.16550(9) 0.25824(4) 0.0455(2) Uani 1 1 d .
Si2 Si 0.35669(6) 0.29789(7) 0.01749(3) 0.03318(19) Uani 1 1 d .
Al1 Al 0.56418(6) 0.22438(7) 0.11694(4) 0.0301(2) Uani 1 1 d .
N1 N 0.23765(17) 0.49310(19) 0.16756(10) 0.0297(5) Uani 1 1 d .
N2 N 0.54802(16) 0.19913(19) 0.19398(10) 0.0284(5) Uani 1 1 d .
N3 N 0.42392(16) 0.25371(19) 0.08944(9) 0.0264(5) Uani 1 1 d .
C1 C 0.3093(2) 0.4217(2) 0.29331(12) 0.0284(6) Uani 1 1 d .
C2 C 0.2356(2) 0.4045(2) 0.32479(12) 0.0317(6) Uani 1 1 d .
C3 C 0.1451(2) 0.3546(3) 0.29679(15) 0.0475(8) Uani 1 1 d .
H3A H 0.1298 0.3322 0.2564 0.057 Uiso 1 1 calc R
C4 C 0.0754(3) 0.3365(4) 0.32699(18) 0.0635(11) Uani 1 1 d .
H4A H 0.0138 0.2999 0.3076 0.076 Uiso 1 1 calc R
C5 C 0.0960(3) 0.3717(3) 0.38449(18) 0.0604(11) Uani 1 1 d .
H5A H 0.0482 0.3601 0.4049 0.072 Uiso 1 1 calc R
C6 C 0.1846(3) 0.4232(3) 0.41292(16) 0.0553(10) Uani 1 1 d .
H6A H 0.1980 0.4478 0.4529 0.066 Uiso 1 1 calc R
C7 C 0.2550(3) 0.4399(3) 0.38375(13) 0.0432(8) Uani 1 1 d .
H7A H 0.3167 0.4755 0.4038 0.052 Uiso 1 1 calc R
C8 C 0.3923(2) 0.4722(2) 0.29482(11) 0.0271(6) Uani 1 1 d .
C9 C 0.47240(19) 0.5389(2) 0.33595(12) 0.0282(6) Uani 1 1 d .
C10 C 0.5130(2) 0.5009(3) 0.39391(13) 0.0430(8) Uani 1 1 d .
H10A H 0.4898 0.4298 0.4065 0.052 Uiso 1 1 calc R
C11 C 0.5871(3) 0.5655(3) 0.43371(15) 0.0544(9) Uani 1 1 d .
H11A H 0.6148 0.5376 0.4730 0.065 Uiso 1 1 calc R
C12 C 0.6204(2) 0.6692(3) 0.41650(16) 0.0526(9) Uani 1 1 d .
H12A H 0.6697 0.7144 0.4441 0.063 Uiso 1 1 calc R
C13 C 0.5822(2) 0.7073(3) 0.35942(15) 0.0448(8) Uani 1 1 d .
H13A H 0.6058 0.7786 0.3473 0.054 Uiso 1 1 calc R
C14 C 0.5093(2) 0.6425(3) 0.31910(13) 0.0342(7) Uani 1 1 d .
H14A H 0.4842 0.6694 0.2794 0.041 Uiso 1 1 calc R
C15 C 0.1548(2) 0.5417(2) 0.12742(12) 0.0318(6) Uani 1 1 d .
C16 C 0.1638(3) 0.6430(3) 0.09569(14) 0.0454(8) Uani 1 1 d .
H16A H 0.2263 0.6800 0.1018 0.054 Uiso 1 1 calc R
C17 C 0.0792(3) 0.6888(3) 0.05481(16) 0.0642(11) Uani 1 1 d .
H17A H 0.0841 0.7575 0.0328 0.077 Uiso 1 1 calc R
C18 C -0.0107(3) 0.6356(5) 0.04617(19) 0.0798(14) Uani 1 1 d .
H18A H -0.0679 0.6680 0.0184 0.096 Uiso 1 1 calc R
C19 C -0.0190(3) 0.5366(5) 0.0770(2) 0.0837(14) Uani 1 1 d .
H19A H -0.0817 0.4996 0.0703 0.100 Uiso 1 1 calc R
C20 C 0.0628(2) 0.4901(3) 0.11761(16) 0.0568(10) Uani 1 1 d .
H20A H 0.0562 0.4216 0.1393 0.068 Uiso 1 1 calc R
C21 C 0.4583(2) 0.4766(2) 0.19230(12) 0.0324(6) Uani 1 1 d .
H21C H 0.4585 0.4555 0.1522 0.049 Uiso 1 1 calc R
H21B H 0.5188 0.4467 0.2210 0.049 Uiso 1 1 calc R
H21A H 0.4556 0.5628 0.1957 0.049 Uiso 1 1 calc R
C22 C 0.38299(19) 0.2368(2) 0.13350(11) 0.0246(6) Uani 1 1 d .
C23 C 0.2829(2) 0.2503(2) 0.13020(13) 0.0276(6) Uani 1 1 d .
H23A H 0.2434(19) 0.268(2) 0.0997(12) 0.023(8) Uiso 1 1 d .
C24 C 0.2444(2) 0.2205(2) 0.17662(13) 0.0312(6) Uani 1 1 d .
H24A H 0.181(2) 0.219(2) 0.1709(11) 0.024(7) Uiso 1 1 d .
C25 C 0.3101(2) 0.1943(2) 0.23224(13) 0.0314(6) Uani 1 1 d .
H25A H 0.285(2) 0.172(2) 0.2633(12) 0.037(8) Uiso 1 1 d .
C26 C 0.4123(2) 0.1979(2) 0.23985(13) 0.0306(6) Uani 1 1 d .
H26A H 0.455(2) 0.189(2) 0.2773(12) 0.031(8) Uiso 1 1 d .
C27 C 0.45270(19) 0.2080(2) 0.19207(12) 0.0261(6) Uani 1 1 d .
C28 C 0.6205(3) 0.0201(4) 0.2873(2) 0.1034(19) Uani 1 1 d .
H28A H 0.5530 0.0191 0.2905 0.155 Uiso 1 1 calc R
H28B H 0.6679 0.0071 0.3265 0.155 Uiso 1 1 calc R
H28C H 0.6276 -0.0427 0.2604 0.155 Uiso 1 1 calc R
C29 C 0.6602(3) 0.2845(5) 0.31399(19) 0.1054(19) Uani 1 1 d .
H29A H 0.6706 0.3601 0.2965 0.158 Uiso 1 1 calc R
H29B H 0.7175 0.2669 0.3482 0.158 Uiso 1 1 calc R
H29C H 0.6004 0.2893 0.3268 0.158 Uiso 1 1 calc R
C30 C 0.7601(2) 0.1554(4) 0.23672(17) 0.0676(12) Uani 1 1 d .
H30A H 0.7500 0.1007 0.2033 0.101 Uiso 1 1 calc R
H30B H 0.8140 0.1263 0.2703 0.101 Uiso 1 1 calc R
H30C H 0.7773 0.2338 0.2251 0.101 Uiso 1 1 calc R
C31 C 0.3029(2) 0.4473(3) 0.01921(14) 0.0429(7) Uani 1 1 d .
H31A H 0.2540 0.4438 0.0410 0.064 Uiso 1 1 calc R
H31B H 0.2707 0.4740 -0.0214 0.064 Uiso 1 1 calc R
H31C H 0.3558 0.5027 0.0388 0.064 Uiso 1 1 calc R
C32 C 0.2589(3) 0.1875(3) -0.01707(14) 0.0510(9) Uani 1 1 d .
H32A H 0.2898 0.1152 -0.0259 0.076 Uiso 1 1 calc R
H32B H 0.2144 0.2202 -0.0538 0.076 Uiso 1 1 calc R
H32C H 0.2209 0.1692 0.0103 0.076 Uiso 1 1 calc R
C33 C 0.4460(3) 0.3038(3) -0.02658(14) 0.0572(10) Uani 1 1 d .
H33A H 0.4940 0.3673 -0.0114 0.086 Uiso 1 1 calc R
H33B H 0.4099 0.3192 -0.0682 0.086 Uiso 1 1 calc R
H33C H 0.4808 0.2281 -0.0233 0.086 Uiso 1 1 calc R
C34 C 0.6022(2) 0.0795(3) 0.08260(16) 0.0499(9) Uani 1 1 d .
H34A H 0.6743 0.0782 0.0902 0.075 Uiso 1 1 calc R
H34B H 0.5696 0.0785 0.0398 0.075 Uiso 1 1 calc R
H34C H 0.5818 0.0100 0.1007 0.075 Uiso 1 1 calc R
C35 C 0.6444(2) 0.3650(3) 0.11362(15) 0.0453(8) Uani 1 1 d .
H35A H 0.6019 0.4264 0.0898 0.068 Uiso 1 1 calc R
H35B H 0.6961 0.3437 0.0956 0.068 Uiso 1 1 calc R
H35C H 0.6752 0.3947 0.1538 0.068 Uiso 1 1 calc R

loop_
_atom_site_aniso_label
_atom_site_aniso_U_11
_atom_site_aniso_U_22
_atom_site_aniso_U_33
_atom_site_aniso_U_23
_atom_site_aniso_U_13
_atom_site_aniso_U_12
Mo1 0.02622(12) 0.02331(12) 0.02376(12) -0.00041(10) 0.01156(9) 0.00064(10)
Si1 0.0331(5) 0.0635(6) 0.0408(5) 0.0181(5) 0.0124(4) 0.0148(4)
Si2 0.0359(5) 0.0407(5) 0.0256(4) -0.0019(3) 0.0133(3) 0.0019(4)
Al1 0.0272(4) 0.0327(5) 0.0353(5) -0.0003(4) 0.0168(4) 0.0015(4)
N1 0.0343(13) 0.0279(12) 0.0287(12) -0.0028(10) 0.0123(10) 0.0017(10)
N2 0.0265(12) 0.0274(12) 0.0342(13) 0.0041(10) 0.0135(10) 0.0050(10)
N3 0.0275(12) 0.0272(12) 0.0283(12) -0.0044(9) 0.0141(10) -0.0004(9)
C1 0.0332(15) 0.0285(15) 0.0250(14) 0.0009(11) 0.0108(12) 0.0020(12)
C2 0.0381(16) 0.0287(14) 0.0341(15) -0.0004(12) 0.0196(13) -0.0010(13)
C3 0.0444(19) 0.057(2) 0.051(2) -0.0152(16) 0.0293(17) -0.0085(16)
C4 0.054(2) 0.077(3) 0.076(3) -0.019(2) 0.044(2) -0.025(2)
C5 0.074(3) 0.055(2) 0.079(3) -0.0030(19) 0.063(2) -0.0052(19)
C6 0.083(3) 0.050(2) 0.049(2) -0.0066(16) 0.044(2) -0.0052(19)
C7 0.059(2) 0.0394(17) 0.0384(18) -0.0063(14) 0.0255(16) -0.0081(15)
C8 0.0308(15) 0.0241(14) 0.0276(14) 0.0018(11) 0.0106(12) 0.0014(11)
C9 0.0238(14) 0.0320(15) 0.0299(14) -0.0045(12) 0.0097(12) 0.0022(12)
C10 0.051(2) 0.0377(17) 0.0369(17) -0.0012(14) 0.0075(15) -0.0001(15)
C11 0.051(2) 0.060(2) 0.0391(19) -0.0052(17) -0.0058(16) 0.0024(18)
C12 0.0381(19) 0.059(2) 0.054(2) -0.0189(18) 0.0030(16) -0.0070(17)
C13 0.0399(18) 0.0438(19) 0.057(2) -0.0118(16) 0.0244(16) -0.0100(15)
C14 0.0310(16) 0.0370(16) 0.0374(16) -0.0034(13) 0.0147(13) -0.0013(13)
C15 0.0369(16) 0.0325(15) 0.0249(14) -0.0015(12) 0.0078(12) 0.0111(13)
C16 0.059(2) 0.0340(16) 0.0417(18) 0.0018(14) 0.0125(16) 0.0088(16)
C17 0.088(3) 0.052(2) 0.046(2) 0.0116(18) 0.010(2) 0.030(2)
C18 0.063(3) 0.100(4) 0.059(3) 0.005(2) -0.008(2) 0.038(3)
C19 0.043(2) 0.102(4) 0.091(3) 0.015(3) -0.003(2) 0.007(2)
C20 0.036(2) 0.068(2) 0.061(2) 0.0089(19) 0.0073(17) 0.0016(17)
C21 0.0395(17) 0.0291(15) 0.0343(15) -0.0008(12) 0.0197(13) -0.0041(13)
C22 0.0282(14) 0.0193(13) 0.0296(14) -0.0047(11) 0.0138(12) -0.0026(11)
C23 0.0254(15) 0.0309(15) 0.0269(15) -0.0032(12) 0.0082(13) -0.0009(12)
C24 0.0250(15) 0.0307(15) 0.0420(17) -0.0059(12) 0.0163(13) -0.0048(12)
C25 0.0404(17) 0.0238(14) 0.0386(17) 0.0032(12) 0.0250(14) -0.0021(12)
C26 0.0365(17) 0.0290(15) 0.0301(16) 0.0072(12) 0.0157(13) 0.0067(13)
C27 0.0300(15) 0.0190(13) 0.0312(14) 0.0014(11) 0.0123(12) 0.0016(11)
C28 0.057(3) 0.114(4) 0.144(5) 0.096(4) 0.037(3) 0.034(3)
C29 0.080(3) 0.161(5) 0.051(3) -0.031(3) -0.018(2) 0.038(3)
C30 0.0328(19) 0.106(3) 0.063(3) 0.023(2) 0.0130(17) 0.012(2)
C31 0.0465(19) 0.0445(18) 0.0394(18) 0.0072(15) 0.0157(15) 0.0054(15)
C32 0.058(2) 0.056(2) 0.0348(18) -0.0145(16) 0.0075(16) -0.0032(18)
C33 0.062(2) 0.079(3) 0.0401(19) 0.0088(18) 0.0301(18) 0.014(2)
C34 0.047(2) 0.048(2) 0.064(2) -0.0118(16) 0.0304(18) 0.0048(15)
C35 0.0374(18) 0.052(2) 0.050(2) 0.0059(16) 0.0175(15) -0.0069(15)

loop_
_atom_type_symbol
_atom_type_description
_atom_type_scat_dispersion_real
_atom_type_scat_dispersion_imag
_atom_type_scat_source
C C 0.0033 0.0016 'International Tables Vol C Tables 4.2.6.8 and 6.1.1.4'
H H 0.0000 0.0000 'International Tables Vol C Tables 4.2.6.8 and 6.1.1.4'
N N 0.0061 0.0033 'International Tables Vol C Tables 4.2.6.8 and 6.1.1.4'
Al Al 0.0645 0.0514 'International Tables Vol C Tables 4.2.6.8 and 6.1.1.4'
Si Si 0.0817 0.0704 'International Tables Vol C Tables 4.2.6.8 and 6.1.1.4'
Mo Mo -1.6832 0.6857 'International Tables Vol C Tables 4.2.6.8 and 6.1.1.4'

loop_
_geom_angle_atom_site_label_1
_geom_angle_atom_site_label_2
_geom_angle_atom_site_label_3
_geom_angle
N1 Mo1 C1 100.50(10)
N1 Mo1 C8 109.51(10)
C1 Mo1 C8 36.02(10)
N1 Mo1 C21 98.78(11)
C1 Mo1 C21 119.01(11)
C8 Mo1 C21 83.02(10)
N1 Mo1 C24 96.70(10)
C1 Mo1 C24 103.49(10)
C8 Mo1 C24 133.76(10)
C21 Mo1 C24 130.71(10)
N1 Mo1 C25 127.34(10)
C1 Mo1 C25 82.21(10)
C8 Mo1 C25 102.74(10)
C21 Mo1 C25 126.00(10)
C24 Mo1 C25 34.29(10)
N1 Mo1 C23 89.58(10)
C1 Mo1 C23 137.31(10)
C8 Mo1 C23 160.16(10)
C21 Mo1 C23 99.83(10)
C24 Mo1 C23 33.85(9)
C25 Mo1 C23 59.63(10)
N1 Mo1 C26 154.78(10)
C1 Mo1 C26 92.09(10)
C8 Mo1 C26 93.54(10)
C21 Mo1 C26 93.95(10)
C24 Mo1 C26 58.87(10)
C25 Mo1 C26 32.81(9)
C23 Mo1 C26 66.74(10)
N2 Si1 C30 107.38(14)
N2 Si1 C29 110.72(16)
C30 Si1 C29 108.5(2)
N2 Si1 C28 109.19(17)
C30 Si1 C28 109.0(2)
C29 Si1 C28 111.9(3)
N3 Si2 C31 110.11(12)
N3 Si2 C32 110.59(13)
C31 Si2 C32 111.34(16)
N3 Si2 C33 106.97(13)
C31 Si2 C33 109.24(16)
C32 Si2 C33 108.48(17)
N3 Al1 N2 86.81(9)
N3 Al1 C35 113.33(12)
N2 Al1 C35 112.97(12)
N3 Al1 C34 112.60(13)
N2 Al1 C34 113.03(13)
C35 Al1 C34 114.98(14)
C15 N1 Mo1 165.4(2)
C27 N2 Si1 124.25(18)
C27 N2 Al1 111.08(17)
Si1 N2 Al1 124.66(12)
C22 N3 Si2 123.85(19)
C22 N3 Al1 110.54(18)
Si2 N3 Al1 125.61(12)
C8 C1 C2 145.2(3)
C8 C1 Mo1 73.07(17)
C2 C1 Mo1 141.1(2)
C3 C2 C7 118.4(3)
C3 C2 C1 120.7(3)
C7 C2 C1 120.9(3)
C2 C3 C4 120.8(3)
C2 C3 H3A 119.6
C4 C3 H3A 119.6
C5 C4 C3 119.7(3)
C5 C4 H4A 120.1
C3 C4 H4A 120.1
C4 C5 C6 120.6(3)
C4 C5 H5A 119.7
C6 C5 H5A 119.7
C5 C6 C7 120.3(3)
C5 C6 H6A 119.9
C7 C6 H6A 119.9
C6 C7 C2 120.2(3)
C6 C7 H7A 119.9
C2 C7 H7A 119.9
C1 C8 C9 139.5(3)
C1 C8 Mo1 70.92(16)
C9 C8 Mo1 149.6(2)
C10 C9 C14 117.7(3)
C10 C9 C8 120.5(3)
C14 C9 C8 121.7(2)
C9 C10 C11 120.9(3)
C9 C10 H10A 119.5
C11 C10 H10A 119.5
C12 C11 C10 120.3(3)
C12 C11 H11A 119.8
C10 C11 H11A 119.8
C13 C12 C11 119.6(3)
C13 C12 H12A 120.2
C11 C12 H12A 120.2
C12 C13 C14 120.5(3)
C12 C13 H13A 119.7
C14 C13 H13A 119.7
C13 C14 C9 120.9(3)
C13 C14 H14A 119.5
C9 C14 H14A 119.5
C20 C15 N1 120.7(3)
C20 C15 C16 119.2(3)
N1 C15 C16 120.1(3)
C17 C16 C15 118.8(3)
C17 C16 H16A 120.6
C15 C16 H16A 120.6
C18 C17 C16 120.6(4)
C18 C17 H17A 119.7
C16 C17 H17A 119.7
C19 C18 C17 120.5(4)
C19 C18 H18A 119.8
C17 C18 H18A 119.8
C18 C19 C20 120.2(4)
C18 C19 H19A 119.9
C20 C19 H19A 119.9
C19 C20 C15 120.8(4)
C19 C20 H20A 119.6
C15 C20 H20A 119.6
Mo1 C21 H21C 109.5
Mo1 C21 H21B 109.5
H21C C21 H21B 109.5
Mo1 C21 H21A 109.5
H21C C21 H21A 109.5
H21B C21 H21A 109.5
N3 C22 C23 126.9(3)
N3 C22 C27 115.9(2)
C23 C22 C27 117.1(2)
C22 C23 C24 123.4(3)
C22 C23 Mo1 90.00(17)
C24 C23 Mo1 68.61(16)
C22 C23 H23A 120(2)
C24 C23 H23A 116(2)
Mo1 C23 H23A 119(2)
C25 C24 C23 119.0(3)
C25 C24 Mo1 74.59(16)
C23 C24 Mo1 77.55(16)
C25 C24 H24A 120.4(17)
C23 C24 H24A 120.6(17)
Mo1 C24 H24A 118.1(17)
C24 C25 C26 118.9(3)
C24 C25 Mo1 71.12(16)
C26 C25 Mo1 79.76(16)
C24 C25 H25A 119.5(17)
C26 C25 H25A 121.5(17)
Mo1 C25 H25A 121.0(17)
C25 C26 C27 123.1(3)
C25 C26 Mo1 67.44(15)
C27 C26 Mo1 88.44(16)
C25 C26 H26A 118.2(17)
C27 C26 H26A 118.7(18)
Mo1 C26 H26A 118.4(17)
N2 C27 C26 127.5(3)
N2 C27 C22 115.5(2)
C26 C27 C22 116.9(2)
Si1 C28 H28A 109.5
Si1 C28 H28B 109.5
H28A C28 H28B 109.5
Si1 C28 H28C 109.5
H28A C28 H28C 109.5
H28B C28 H28C 109.5
Si1 C29 H29A 109.5
Si1 C29 H29B 109.5
H29A C29 H29B 109.5
Si1 C29 H29C 109.5
H29A C29 H29C 109.5
H29B C29 H29C 109.5
Si1 C30 H30A 109.5
Si1 C30 H30B 109.5
H30A C30 H30B 109.5
Si1 C30 H30C 109.5
H30A C30 H30C 109.5
H30B C30 H30C 109.5
Si2 C31 H31A 109.5
Si2 C31 H31B 109.5
H31A C31 H31B 109.5
Si2 C31 H31C 109.5
H31A C31 H31C 109.5
H31B C31 H31C 109.5
Si2 C32 H32A 109.5
Si2 C32 H32B 109.5
H32A C32 H32B 109.5
Si2 C32 H32C 109.5
H32A C32 H32C 109.5
H32B C32 H32C 109.5
Si2 C33 H33A 109.5
Si2 C33 H33B 109.5
H33A C33 H33B 109.5
Si2 C33 H33C 109.5
H33A C33 H33C 109.5
H33B C33 H33C 109.5
Al1 C34 H34A 109.5
Al1 C34 H34B 109.5
H34A C34 H34B 109.5
Al1 C34 H34C 109.5
H34A C34 H34C 109.5
H34B C34 H34C 109.5
Al1 C35 H35A 109.5
Al1 C35 H35B 109.5
H35A C35 H35B 109.5
Al1 C35 H35C 109.5
H35A C35 H35C 109.5
H35B C35 H35C 109.5

loop_
_geom_bond_atom_site_label_1
_geom_bond_atom_site_label_2
_geom_bond_distance
Mo1 N1 1.752(2)
Mo1 C1 2.084(3)
Mo1 C8 2.109(3)
Mo1 C21 2.188(3)
Mo1 C24 2.348(3)
Mo1 C25 2.392(3)
Mo1 C23 2.463(3)
Mo1 C26 2.549(3)
Si1 N2 1.759(2)
Si1 C30 1.849(4)
Si1 C29 1.852(5)
Si1 C28 1.855(4)
Si2 N3 1.757(2)
Si2 C31 1.857(3)
Si2 C32 1.861(3)
Si2 C33 1.863(3)
Al1 N3 1.923(2)
Al1 N2 1.926(2)
Al1 C35 1.968(3)
Al1 C34 1.973(3)
N1 C15 1.383(3)
N2 C27 1.339(3)
N3 C22 1.349(3)
C1 C8 1.296(4)
C1 C2 1.464(4)
C2 C3 1.375(4)
C2 C7 1.398(4)
C3 C4 1.395(4)
C3 H3A 0.9500
C4 C5 1.363(5)
C4 H4A 0.9500
C5 C6 1.364(5)
C5 H5A 0.9500
C6 C7 1.384(4)
C6 H6A 0.9500
C7 H7A 0.9500
C8 C9 1.464(4)
C9 C10 1.388(4)
C9 C14 1.388(4)
C10 C11 1.389(4)
C10 H10A 0.9500
C11 C12 1.371(5)
C11 H11A 0.9500
C12 C13 1.367(5)
C12 H12A 0.9500
C13 C14 1.387(4)
C13 H13A 0.9500
C14 H14A 0.9500
C15 C20 1.381(4)
C15 C16 1.396(4)
C16 C17 1.395(5)
C16 H16A 0.9500
C17 C18 1.366(6)
C17 H17A 0.9500
C18 C19 1.360(6)
C18 H18A 0.9500
C19 C20 1.370(5)
C19 H19A 0.9500
C20 H20A 0.9500
C21 H21C 0.9800
C21 H21B 0.9800
C21 H21A 0.9800
C22 C23 1.403(4)
C22 C27 1.478(4)
C23 C24 1.405(4)
C23 H23A 0.80(3)
C24 C25 1.398(4)
C24 H24A 0.87(3)
C25 C26 1.404(4)
C25 H25A 0.94(3)
C26 C27 1.416(4)
C26 H26A 0.91(3)
C28 H28A 0.9800
C28 H28B 0.9800
C28 H28C 0.9800
C29 H29A 0.9800
C29 H29B 0.9800
C29 H29C 0.9800
C30 H30A 0.9800
C30 H30B 0.9800
C30 H30C 0.9800
C31 H31A 0.9800
C31 H31B 0.9800
C31 H31C 0.9800
C32 H32A 0.9800
C32 H32B 0.9800
C32 H32C 0.9800
C33 H33A 0.9800
C33 H33B 0.9800
C33 H33C 0.9800
C34 H34A 0.9800
C34 H34B 0.9800
C34 H34C 0.9800
C35 H35A 0.9800
C35 H35B 0.9800
C35 H35C 0.9800
